data_1527327
loop_
_publ_author_name
'Edwards, A.J.'

_publ_section_title
;
 Fluoride crystal structures. Part XIV. Antimony trifluoride: A
 redetermination
;
_journal_name_full
;
Journal of the Chemical Society A: Inorganic, Physical, Theoretical (1966-1971)
;
_journal_page_first 2751
_journal_page_last 2753
_journal_volume 1970
_journal_year 1970
_chemical_formula_sum 'F3 Sb'
_chemical_name_systematic 'Sb F3'
_space_group_IT_number 40
_symmetry_space_group_name_Hall 'C -2c 2'
_symmetry_space_group_name_H-M 'C 2 c m'
_cell_angle_alpha 90
_cell_angle_beta 90
_cell_angle_gamma 90
_cell_formula_units_Z 4
_cell_length_a 4.95
_cell_length_b 7.46
_cell_length_c 7.26
_cell_volume 268.090
_citation_journal_id_ASTM JCSIAP
_cod_data_source_file Edwards_JCSIAP_1970_1863.cif
_cod_data_source_block F3Sb1
_cod_original_cell_volume 268.09
_cod_original_sg_symbol_Hall 'A 2 -2a (z,y,-x)'
_cod_original_formula_sum 'F3 Sb1'
_cod_database_code 1527327

loop_
_symmetry_equiv_pos_as_xyz
x,y,z
x,-y,-z
x,y,-z+1/2
x,-y,z+1/2
x+1/2,y+1/2,z
x+1/2,-y+1/2,-z
x+1/2,y+1/2,-z+1/2
x+1/2,-y+1/2,z+1/2

loop_
_atom_site_label
_atom_site_type_symbol
_atom_site_fract_x
_atom_site_fract_y
_atom_site_fract_z
_atom_site_occupancy
_atom_site_U_iso_or_equiv
Sb1 Sb+3 0 0.2138 0.25 1 0.0
F2 F-1 0.153 0.4474 0.25 1 0.0
F1 F-1 -0.2602 0.294 0.0685 1 0.0
